data_7011313
loop_
_publ_author_name
'Harry Adams'
'Darren Bradshaw'
'David E. Fenton'

_publ_section_title
;
 Zinc(II) complexes of tetrapodal ligands derived from
 tetra-substituted 1,n-diaminoalcohols
;
_journal_issue 6
_journal_name_full 'J. Chem. Soc., Dalton Trans.'
_journal_page_first 925
_journal_page_last 930
_journal_paper_doi 10.1039/b110264h
_journal_year 2002
_chemical_formula_sum 'C30 H36 Cl2 N6 O12 Zn2'
_chemical_formula_weight 874.29
_chemical_name_systematic
; 
? 
;
_space_group_IT_number 2
_symmetry_cell_setting triclinic
_symmetry_space_group_name_Hall '-P 1'
_symmetry_space_group_name_H-M 'P -1'
_atom_sites_solution_hydrogens geom
_atom_sites_solution_primary direct
_atom_sites_solution_secondary difmap
_audit_creation_method SHELXL-97
_cell_angle_alpha 86.651(4)
_cell_angle_beta 77.012(4)
_cell_angle_gamma 68.031(4)
_cell_formula_units_Z 2
_cell_length_a 11.015(2)
_cell_length_b 12.411(2)
_cell_length_c 14.351(3)
_cell_measurement_reflns_used 38
_cell_measurement_temperature 150(2)
_cell_volume 1772.2(6)
_computing_cell_refinement 'Bruker SMART'
_computing_data_collection 'Bruker SMART'
_computing_data_reduction 'Bruker SHELXTL'
_computing_molecular_graphics 'Bruker SHELXTL'
_computing_publication_material 'Bruker SHELXTL'
_computing_structure_refinement 'SHELXL-97 (Sheldrick, 1997)'
_computing_structure_solution 'SHELXS-97 (Sheldrick, 1990)'
_diffrn_ambient_temperature 150(2)
_diffrn_measured_fraction_theta_full 0.921
_diffrn_measured_fraction_theta_max 0.921
_diffrn_measurement_device_type 'CCD area detector'
_diffrn_measurement_method 'phi and omega scans'
_diffrn_radiation_monochromator graphite
_diffrn_radiation_source 'fine-focus sealed tube'
_diffrn_radiation_type MoK\a
_diffrn_radiation_wavelength 0.71073
_diffrn_reflns_av_R_equivalents 0.0354
_diffrn_reflns_av_sigmaI/netI 0.0574
_diffrn_reflns_limit_h_max 9
_diffrn_reflns_limit_h_min -14
_diffrn_reflns_limit_k_max 16
_diffrn_reflns_limit_k_min -16
_diffrn_reflns_limit_l_max 16
_diffrn_reflns_limit_l_min -18
_diffrn_reflns_number 11825
_diffrn_reflns_theta_full 28.27
_diffrn_reflns_theta_max 28.27
_diffrn_reflns_theta_min 1.77
_exptl_absorpt_coefficient_mu 1.574
_exptl_absorpt_correction_T_max 0.8713
_exptl_absorpt_correction_T_min 0.7436
_exptl_absorpt_correction_type empirical
_exptl_crystal_colour colourles
_exptl_crystal_density_diffrn 1.638
_exptl_crystal_density_method 'not measured'
_exptl_crystal_description block
_exptl_crystal_F_000 896
_exptl_crystal_size_max 0.20
_exptl_crystal_size_mid 0.16
_exptl_crystal_size_min 0.09
_refine_diff_density_max 1.097
_refine_diff_density_min -0.736
_refine_diff_density_rms 0.107
_refine_ls_extinction_method none
_refine_ls_goodness_of_fit_ref 1.010
_refine_ls_hydrogen_treatment mixed
_refine_ls_matrix_type full
_refine_ls_number_parameters 468
_refine_ls_number_reflns 8113
_refine_ls_number_restraints 9
_refine_ls_restrained_S_all 1.010
_refine_ls_R_factor_all 0.0658
_refine_ls_R_factor_gt 0.0475
_refine_ls_shift/su_max 0.000
_refine_ls_shift/su_mean 0.000
_refine_ls_structure_factor_coef Fsqd
_refine_ls_weighting_details 'calc w=1/[\s^2^(Fo^2^)+(0.0822P)^2^+0.0000P] where P=(Fo^2^+2Fc^2^)/3'
_refine_ls_weighting_scheme calc
_refine_ls_wR_factor_gt 0.1274
_refine_ls_wR_factor_ref 0.1376
_reflns_number_gt 6103
_reflns_number_total 8113
_reflns_threshold_expression >2sigma(I)
_cod_data_source_file b110264h.txt
_cod_data_source_block ifn80m
_cod_depositor_comments
;
The following automatic conversions were performed:
'_symmetry_cell_setting' value 'Triclinic' changed to 'triclinic'
according to '/home/saulius/struct/CIF-dictionaries/cif_core.dic'
dictionary named 'cif_core.dic' version 2.4.1 from
2010-06-29.

'_exptl_absorpt_correction_type' value 'Empirical' changed to
'empirical' according to
'/home/saulius/struct/CIF-dictionaries/cif_core.dic' dictionary named
'cif_core.dic' version 2.4.1 from 2010-06-29.

Automatic conversion script
Id: cif_fix_enum 1527 2010-12-29 10:47:43Z saulius 
;
_cod_original_sg_symbol_H-M P-1
_cod_database_code 7011313

loop_
_symmetry_equiv_pos_as_xyz
'x, y, z'
'-x, -y, -z'

loop_
_atom_site_label
_atom_site_type_symbol
_atom_site_fract_x
_atom_site_fract_y
_atom_site_fract_z
_atom_site_U_iso_or_equiv
_atom_site_adp_type
_atom_site_occupancy
_atom_site_symmetry_multiplicity
_atom_site_calc_flag
_atom_site_refinement_flags
_atom_site_disorder_assembly
_atom_site_disorder_group
Zn1 Zn 0.63908(4) 0.75564(3) 0.16152(3) 0.02601(11) Uani 1 1 d . . .
Zn2 Zn 0.34792(3) 0.80339(3) 0.33235(3) 0.02284(11) Uani 1 1 d . . .
Cl1 Cl 0.19763(9) 0.27550(7) 0.45805(7) 0.0356(2) Uani 1 1 d . . .
Cl2 Cl 0.68388(10) 0.23542(8) 0.13590(7) 0.0373(2) Uani 1 1 d . . .
O1 O 0.4718(2) 0.7303(2) 0.21415(16) 0.0282(5) Uani 1 1 d . . .
O2 O 0.6215(2) 0.8809(2) 0.24964(17) 0.0359(6) Uani 1 1 d . . .
O3 O 0.4353(2) 0.9083(2) 0.36162(17) 0.0301(5) Uani 1 1 d . . .
O4 O 0.1452(5) 0.2016(3) 0.5239(3) 0.0843(13) Uani 1 1 d . A .
O5A O 0.2942(11) 0.3174(15) 0.4734(10) 0.065(4) Uiso 0.36(2) 1 d PU A 1
O5B O 0.3061(5) 0.2697(7) 0.5023(5) 0.056(2) Uiso 0.64(2) 1 d PU A 2
O6 O 0.0893(4) 0.3842(4) 0.4656(3) 0.0935(15) Uani 1 1 d . A .
O7 O 0.2422(3) 0.2234(3) 0.3641(2) 0.0528(8) Uani 1 1 d . A .
O8 O 0.7172(4) 0.1169(3) 0.1624(3) 0.0697(10) Uani 1 1 d . . .
O9 O 0.6961(3) 0.2449(3) 0.0339(2) 0.0605(9) Uani 1 1 d . . .
O10 O 0.5484(3) 0.3026(3) 0.1820(2) 0.0513(7) Uani 1 1 d . . .
O11 O 0.7736(3) 0.2801(3) 0.1642(2) 0.0501(7) Uani 1 1 d . . .
O12A O -0.0320(10) 0.8578(8) 0.0571(7) 0.129(4) Uiso 0.600(11) 1 d PDU B 1
H12C H 0.0267 0.8834 0.0341 0.194 Uiso 0.600(11) 1 d PR B 1
O12B O 0.0501(16) 0.7432(14) 0.0571(11) 0.137(6) Uiso 0.400(11) 1 d PDU B 2
H12D H -0.0009 0.7521 0.1099 0.205 Uiso 0.400(11) 1 d PR B 2
N1 N 0.8051(3) 0.6275(3) 0.1974(2) 0.0301(6) Uani 1 1 d . . .
N2 N 0.6566(3) 0.8338(2) 0.0320(2) 0.0296(6) Uani 1 1 d . . .
N3 N 0.6686(3) 0.6103(2) 0.06274(18) 0.0266(6) Uani 1 1 d . . .
N4 N 0.2470(3) 0.6882(2) 0.2975(2) 0.0258(6) Uani 1 1 d . . .
N5 N 0.1573(3) 0.9211(2) 0.3340(2) 0.0291(6) Uani 1 1 d . . .
N6 N 0.3487(3) 0.7064(2) 0.45226(19) 0.0255(6) Uani 1 1 d . . .
C1 C 0.8489(4) 0.6322(4) 0.2768(3) 0.0358(8) Uani 1 1 d . . .
H1 H 0.8109 0.7023 0.3144 0.043 Uiso 1 1 calc R . .
C2 C 0.9486(4) 0.5372(4) 0.3054(3) 0.0399(9) Uani 1 1 d . . .
H2 H 0.9790 0.5423 0.3613 0.048 Uiso 1 1 calc R . .
C3 C 1.0022(4) 0.4352(4) 0.2507(3) 0.0439(10) Uani 1 1 d . . .
H3 H 1.0699 0.3692 0.2690 0.053 Uiso 1 1 calc R . .
C4 C 0.9566(3) 0.4296(4) 0.1686(3) 0.0382(9) Uani 1 1 d . . .
H4 H 0.9917 0.3598 0.1309 0.046 Uiso 1 1 calc R . .
C5 C 0.8589(3) 0.5280(3) 0.1432(2) 0.0313(7) Uani 1 1 d . . .
C6 C 0.8097(3) 0.5328(3) 0.0518(2) 0.0343(8) Uani 1 1 d . . .
H6A H 0.8656 0.5604 -0.0004 0.041 Uiso 1 1 calc R . .
H6B H 0.8200 0.4536 0.0338 0.041 Uiso 1 1 calc R . .
C7 C 0.6660(4) 0.9400(3) 0.0190(3) 0.0394(9) Uani 1 1 d . . .
H7 H 0.6651 0.9814 0.0729 0.047 Uiso 1 1 calc R . .
C8 C 0.6768(4) 0.9895(4) -0.0686(3) 0.0459(10) Uani 1 1 d . . .
H8 H 0.6840 1.0636 -0.0752 0.055 Uiso 1 1 calc R . .
C9 C 0.6771(4) 0.9300(4) -0.1476(3) 0.0458(10) Uani 1 1 d . . .
H9 H 0.6851 0.9626 -0.2092 0.055 Uiso 1 1 calc R . .
C10 C 0.6657(4) 0.8223(3) -0.1353(3) 0.0359(8) Uani 1 1 d . . .
H10 H 0.6640 0.7808 -0.1883 0.043 Uiso 1 1 calc R . .
C11 C 0.6567(3) 0.7760(3) -0.0449(2) 0.0288(7) Uani 1 1 d . . .
C12 C 0.6370(4) 0.6613(3) -0.0280(2) 0.0296(7) Uani 1 1 d . . .
H12A H 0.5427 0.6737 -0.0275 0.036 Uiso 1 1 calc R . .
H12B H 0.6952 0.6060 -0.0813 0.036 Uiso 1 1 calc R . .
C13 C 0.5748(3) 0.5566(3) 0.1149(2) 0.0274(7) Uani 1 1 d . . .
H13A H 0.6155 0.5039 0.1634 0.033 Uiso 1 1 calc R . .
H13B H 0.5570 0.5100 0.0697 0.033 Uiso 1 1 calc R . .
C14 C 0.4434(3) 0.6507(3) 0.1639(2) 0.0247(6) Uani 1 1 d . . .
H14 H 0.3940 0.6931 0.1141 0.030 Uiso 1 1 calc R . .
C15 C 0.3559(3) 0.5969(3) 0.2328(2) 0.0271(7) Uani 1 1 d . . .
H15A H 0.3168 0.5581 0.1962 0.033 Uiso 1 1 calc R . .
H15B H 0.4114 0.5377 0.2709 0.033 Uiso 1 1 calc R . .
C16 C 0.1383(3) 0.7627(3) 0.2524(3) 0.0323(7) Uani 1 1 d . . .
H16A H 0.0683 0.7289 0.2604 0.039 Uiso 1 1 calc R . .
H16B H 0.1741 0.7663 0.1830 0.039 Uiso 1 1 calc R . .
C17 C 0.0766(3) 0.8849(3) 0.2970(3) 0.0314(7) Uani 1 1 d . . .
C18 C -0.0539(4) 0.9571(3) 0.2959(3) 0.0398(9) Uani 1 1 d . . .
H18 H -0.1102 0.9299 0.2705 0.048 Uiso 1 1 calc R . .
C19 C -0.1009(4) 1.0697(4) 0.3324(3) 0.0483(10) Uani 1 1 d . . .
H19 H -0.1894 1.1215 0.3308 0.058 Uiso 1 1 calc R . .
C20 C -0.0184(4) 1.1062(3) 0.3713(3) 0.0439(10) Uani 1 1 d . . .
H20 H -0.0495 1.1829 0.3973 0.053 Uiso 1 1 calc R . .
C21 C 0.1105(4) 1.0291(3) 0.3718(3) 0.0356(8) Uani 1 1 d . . .
H21 H 0.1670 1.0533 0.3996 0.043 Uiso 1 1 calc R . .
C22 C 0.1979(3) 0.6417(3) 0.3881(2) 0.0307(7) Uani 1 1 d . . .
H22A H 0.2009 0.5630 0.3760 0.037 Uiso 1 1 calc R . .
H22B H 0.1032 0.6917 0.4140 0.037 Uiso 1 1 calc R . .
C23 C 0.2790(3) 0.6352(3) 0.4615(2) 0.0281(7) Uani 1 1 d . . .
C24 C 0.2781(4) 0.5623(3) 0.5393(3) 0.0393(9) Uani 1 1 d . . .
H24 H 0.2318 0.5105 0.5445 0.047 Uiso 1 1 calc R . .
C25 C 0.3451(4) 0.5665(4) 0.6084(3) 0.0443(10) Uani 1 1 d . . .
H25 H 0.3434 0.5186 0.6624 0.053 Uiso 1 1 calc R . .
C26 C 0.4145(4) 0.6397(3) 0.5994(3) 0.0391(9) Uani 1 1 d . . .
H26 H 0.4603 0.6436 0.6471 0.047 Uiso 1 1 calc R . .
C27 C 0.4163(4) 0.7074(3) 0.5197(2) 0.0317(7) Uani 1 1 d . . .
H27 H 0.4666 0.7562 0.5120 0.038 Uiso 1 1 calc R . .
C28 C 0.5377(3) 0.9303(3) 0.3246(2) 0.0268(7) Uani 1 1 d . . .
C29 C 0.5642(4) 1.0213(3) 0.3724(3) 0.0385(9) Uani 1 1 d . . .
H29A H 0.4928 1.0532 0.4294 0.058 Uiso 1 1 calc R . .
H29B H 0.5665 1.0838 0.3278 0.058 Uiso 1 1 calc R . .
H29C H 0.6507 0.9863 0.3911 0.058 Uiso 1 1 calc R . .
C30A C 0.0021(19) 0.7395(10) 0.0249(13) 0.128(5) Uiso 0.600(11) 1 d PDU B 1
H30A H 0.0981 0.7056 -0.0047 0.193 Uiso 0.600(11) 1 calc PR B 1
H30B H -0.0501 0.7394 -0.0221 0.193 Uiso 0.600(11) 1 calc PR B 1
H30C H -0.0185 0.6934 0.0796 0.193 Uiso 0.600(11) 1 calc PR B 1
C30B C -0.0203(18) 0.7805(17) -0.0201(12) 0.097(6) Uiso 0.400(11) 1 d PDU B 2
H30D H -0.0993 0.7588 -0.0069 0.146 Uiso 0.400(11) 1 calc PR B 2
H30E H 0.0395 0.7430 -0.0803 0.146 Uiso 0.400(11) 1 calc PR B 2
H30F H -0.0488 0.8651 -0.0252 0.146 Uiso 0.400(11) 1 calc PR B 2

loop_
_atom_site_aniso_label
_atom_site_aniso_U_11
_atom_site_aniso_U_22
_atom_site_aniso_U_33
_atom_site_aniso_U_23
_atom_site_aniso_U_13
_atom_site_aniso_U_12
Zn1 0.0261(2) 0.0313(2) 0.0235(2) -0.00151(15) -0.00296(14) -0.01495(16)
Zn2 0.02129(19) 0.02200(19) 0.0269(2) -0.00002(14) -0.00477(14) -0.01014(14)
Cl1 0.0332(4) 0.0295(4) 0.0452(5) -0.0036(4) -0.0135(4) -0.0095(3)
Cl2 0.0430(5) 0.0359(5) 0.0396(5) 0.0051(4) -0.0178(4) -0.0177(4)
O1 0.0295(12) 0.0315(12) 0.0275(12) -0.0063(9) 0.0001(9) -0.0181(10)
O2 0.0366(14) 0.0436(15) 0.0315(13) -0.0108(11) 0.0029(10) -0.0235(12)
O3 0.0263(12) 0.0296(12) 0.0373(13) -0.0066(10) -0.0030(10) -0.0149(10)
O4 0.130(4) 0.068(2) 0.056(2) 0.0084(18) -0.001(2) -0.050(3)
O6 0.083(3) 0.079(3) 0.067(3) 0.005(2) -0.013(2) 0.026(2)
O7 0.068(2) 0.0591(19) 0.0363(16) -0.0022(14) -0.0081(14) -0.0300(16)
O8 0.096(3) 0.0420(18) 0.091(3) 0.0140(18) -0.046(2) -0.0347(19)
O9 0.0476(18) 0.086(2) 0.0346(16) -0.0012(15) -0.0116(13) -0.0082(17)
O10 0.0433(16) 0.070(2) 0.0406(16) -0.0035(14) -0.0091(12) -0.0208(15)
O11 0.0495(17) 0.0450(16) 0.070(2) 0.0080(15) -0.0295(15) -0.0244(14)
N1 0.0278(14) 0.0417(17) 0.0252(14) 0.0028(12) -0.0064(11) -0.0176(13)
N2 0.0301(15) 0.0318(15) 0.0297(15) 0.0015(12) -0.0048(11) -0.0156(12)
N3 0.0256(14) 0.0305(15) 0.0220(13) 0.0016(11) -0.0038(10) -0.0094(12)
N4 0.0213(13) 0.0247(14) 0.0320(15) 0.0023(11) -0.0051(11) -0.0100(11)
N5 0.0228(13) 0.0254(14) 0.0388(16) 0.0008(12) -0.0058(11) -0.0090(11)
N6 0.0244(13) 0.0249(13) 0.0287(14) 0.0002(11) -0.0044(11) -0.0115(11)
C1 0.0337(19) 0.052(2) 0.0319(18) 0.0062(16) -0.0086(15) -0.0268(17)
C2 0.0341(19) 0.066(3) 0.0307(19) 0.0140(18) -0.0114(15) -0.0303(19)
C3 0.0264(18) 0.062(3) 0.044(2) 0.021(2) -0.0094(16) -0.0182(18)
C4 0.0254(17) 0.047(2) 0.039(2) 0.0074(17) -0.0018(15) -0.0131(16)
C5 0.0230(16) 0.042(2) 0.0273(17) 0.0053(14) -0.0028(13) -0.0131(15)
C6 0.0292(18) 0.040(2) 0.0275(17) -0.0011(14) -0.0048(14) -0.0059(15)
C7 0.043(2) 0.038(2) 0.040(2) -0.0005(16) -0.0055(16) -0.0203(17)
C8 0.050(2) 0.037(2) 0.053(3) 0.0088(18) -0.0059(19) -0.0223(19)
C9 0.047(2) 0.045(2) 0.041(2) 0.0167(18) -0.0046(18) -0.0179(19)
C10 0.0339(19) 0.042(2) 0.0316(18) 0.0053(15) -0.0064(14) -0.0152(16)
C11 0.0229(16) 0.0335(18) 0.0270(16) 0.0016(13) -0.0027(12) -0.0089(14)
C12 0.0334(18) 0.0314(18) 0.0254(16) 0.0005(13) -0.0086(13) -0.0123(14)
C13 0.0302(17) 0.0251(16) 0.0280(17) 0.0015(13) -0.0101(13) -0.0093(13)
C14 0.0271(16) 0.0251(16) 0.0249(16) 0.0002(12) -0.0057(12) -0.0129(13)
C15 0.0293(16) 0.0246(16) 0.0313(17) 0.0008(13) -0.0078(13) -0.0135(13)
C16 0.0264(17) 0.0311(18) 0.043(2) -0.0013(15) -0.0129(14) -0.0111(14)
C17 0.0265(17) 0.0321(18) 0.0355(19) 0.0043(14) -0.0069(14) -0.0113(14)
C18 0.0270(18) 0.042(2) 0.050(2) -0.0010(17) -0.0114(16) -0.0111(16)
C19 0.031(2) 0.040(2) 0.062(3) -0.0022(19) -0.0112(18) 0.0008(17)
C20 0.037(2) 0.0279(19) 0.057(3) -0.0067(17) -0.0066(18) -0.0029(16)
C21 0.0325(18) 0.0282(18) 0.045(2) -0.0039(15) -0.0048(15) -0.0116(15)
C22 0.0293(17) 0.0334(18) 0.0341(18) 0.0018(14) -0.0043(14) -0.0186(15)
C23 0.0247(16) 0.0271(16) 0.0287(17) -0.0006(13) -0.0001(13) -0.0084(13)
C24 0.046(2) 0.037(2) 0.034(2) 0.0033(15) 0.0034(16) -0.0219(17)
C25 0.057(3) 0.043(2) 0.0295(19) 0.0096(16) -0.0049(17) -0.0191(19)
C26 0.046(2) 0.042(2) 0.0275(18) 0.0011(15) -0.0115(16) -0.0132(18)
C27 0.0322(18) 0.0328(18) 0.0288(17) -0.0028(14) -0.0039(14) -0.0117(15)
C28 0.0243(16) 0.0281(17) 0.0298(17) 0.0000(13) -0.0068(13) -0.0112(13)
C29 0.0341(19) 0.049(2) 0.040(2) -0.0101(17) -0.0016(15) -0.0256(17)

loop_
_atom_type_symbol
_atom_type_description
_atom_type_scat_dispersion_real
_atom_type_scat_dispersion_imag
_atom_type_scat_source
C C 0.0033 0.0016 'International Tables Vol C Tables 4.2.6.8 and 6.1.1.4'
H H 0.0000 0.0000 'International Tables Vol C Tables 4.2.6.8 and 6.1.1.4'
N N 0.0061 0.0033 'International Tables Vol C Tables 4.2.6.8 and 6.1.1.4'
O O 0.0106 0.0060 'International Tables Vol C Tables 4.2.6.8 and 6.1.1.4'
Cl Cl 0.1484 0.1585 'International Tables Vol C Tables 4.2.6.8 and 6.1.1.4'
Zn Zn 0.2839 1.4301 'International Tables Vol C Tables 4.2.6.8 and 6.1.1.4'

loop_
_geom_angle_atom_site_label_1
_geom_angle_atom_site_label_2
_geom_angle_atom_site_label_3
_geom_angle
_geom_angle_site_symmetry_1
_geom_angle_site_symmetry_3
_geom_angle_publ_flag
O1 Zn1 O2 100.91(9) . . ?
O1 Zn1 N2 117.84(11) . . ?
O2 Zn1 N2 101.31(11) . . ?
O1 Zn1 N1 112.93(10) . . ?
O2 Zn1 N1 97.96(11) . . ?
N2 Zn1 N1 120.23(11) . . ?
O1 Zn1 N3 80.95(9) . . ?
O2 Zn1 N3 177.39(10) . . ?
N2 Zn1 N3 79.29(11) . . ?
N1 Zn1 N3 79.59(11) . . ?
O1 Zn1 Zn2 27.95(7) . . ?
O2 Zn1 Zn2 73.17(7) . . ?
N2 Zn1 Zn2 126.53(8) . . ?
N1 Zn1 Zn2 113.16(8) . . ?
N3 Zn1 Zn2 108.56(7) . . ?
O1 Zn2 O3 99.36(9) . . ?
O1 Zn2 N6 118.30(10) . . ?
O3 Zn2 N6 101.22(10) . . ?
O1 Zn2 N5 121.88(11) . . ?
O3 Zn2 N5 100.69(10) . . ?
N6 Zn2 N5 110.22(11) . . ?
O1 Zn2 N4 80.61(10) . . ?
O3 Zn2 N4 178.77(10) . . ?
N6 Zn2 N4 79.85(10) . . ?
N5 Zn2 N4 78.32(11) . . ?
O1 Zn2 Zn1 28.22(7) . . ?
O3 Zn2 Zn1 71.27(7) . . ?
N6 Zn2 Zn1 120.58(8) . . ?
N5 Zn2 Zn1 129.19(8) . . ?
N4 Zn2 Zn1 108.74(7) . . ?
O5A Cl1 O6 97.3(7) . . ?
O5A Cl1 O7 107.9(5) . . ?
O6 Cl1 O7 113.3(2) . . ?
O5A Cl1 O5B 27.9(6) . . ?
O6 Cl1 O5B 116.3(4) . . ?
O7 Cl1 O5B 113.8(3) . . ?
O5A Cl1 O4 124.0(8) . . ?
O6 Cl1 O4 104.8(3) . . ?
O7 Cl1 O4 109.0(2) . . ?
O5B Cl1 O4 97.8(4) . . ?
O8 Cl2 O10 110.0(2) . . ?
O8 Cl2 O11 109.06(19) . . ?
O10 Cl2 O11 109.70(19) . . ?
O8 Cl2 O9 110.5(2) . . ?
O10 Cl2 O9 108.37(18) . . ?
O11 Cl2 O9 109.2(2) . . ?
C14 O1 Zn2 118.81(18) . . ?
C14 O1 Zn1 117.32(18) . . ?
Zn2 O1 Zn1 123.83(12) . . ?
C28 O2 Zn1 134.1(2) . . ?
C28 O3 Zn2 136.8(2) . . ?
C1 N1 C5 119.6(3) . . ?
C1 N1 Zn1 123.7(3) . . ?
C5 N1 Zn1 116.1(2) . . ?
C11 N2 C7 118.4(3) . . ?
C11 N2 Zn1 117.3(2) . . ?
C7 N2 Zn1 124.4(3) . . ?
C12 N3 C6 112.6(3) . . ?
C12 N3 C13 113.7(3) . . ?
C6 N3 C13 112.7(3) . . ?
C12 N3 Zn1 107.7(2) . . ?
C6 N3 Zn1 105.6(2) . . ?
C13 N3 Zn1 103.67(18) . . ?
C22 N4 C16 112.9(3) . . ?
C22 N4 C15 112.3(2) . . ?
C16 N4 C15 114.2(3) . . ?
C22 N4 Zn2 106.7(2) . . ?
C16 N4 Zn2 106.04(19) . . ?
C15 N4 Zn2 103.69(18) . . ?
C21 N5 C17 119.7(3) . . ?
C21 N5 Zn2 123.1(2) . . ?
C17 N5 Zn2 117.2(2) . . ?
C23 N6 C27 119.4(3) . . ?
C23 N6 Zn2 116.5(2) . . ?
C27 N6 Zn2 124.0(2) . . ?
N1 C1 C2 121.8(4) . . ?
C3 C2 C1 118.6(4) . . ?
C2 C3 C4 119.9(4) . . ?
C5 C4 C3 118.6(4) . . ?
N1 C5 C4 121.5(3) . . ?
N1 C5 C6 116.0(3) . . ?
C4 C5 C6 122.5(3) . . ?
N3 C6 C5 111.9(3) . . ?
N2 C7 C8 122.6(4) . . ?
C7 C8 C9 119.1(4) . . ?
C8 C9 C10 119.1(4) . . ?
C11 C10 C9 119.2(4) . . ?
N2 C11 C10 121.7(3) . . ?
N2 C11 C12 117.6(3) . . ?
C10 C11 C12 120.6(3) . . ?
N3 C12 C11 112.3(3) . . ?
N3 C13 C14 110.0(3) . . ?
O1 C14 C15 110.0(3) . . ?
O1 C14 C13 109.3(3) . . ?
C15 C14 C13 110.6(3) . . ?
N4 C15 C14 109.9(2) . . ?
N4 C16 C17 110.7(3) . . ?
N5 C17 C18 121.6(3) . . ?
N5 C17 C16 116.6(3) . . ?
C18 C17 C16 121.8(3) . . ?
C17 C18 C19 118.7(4) . . ?
C20 C19 C18 119.6(4) . . ?
C19 C20 C21 118.9(4) . . ?
N5 C21 C20 121.5(4) . . ?
N4 C22 C23 112.6(3) . . ?
N6 C23 C24 120.5(3) . . ?
N6 C23 C22 117.9(3) . . ?
C24 C23 C22 121.5(3) . . ?
C25 C24 C23 119.2(4) . . ?
C26 C25 C24 120.1(3) . . ?
C25 C26 C27 118.6(4) . . ?
N6 C27 C26 122.0(3) . . ?
O3 C28 O2 124.6(3) . . ?
O3 C28 C29 118.4(3) . . ?
O2 C28 C29 117.0(3) . . ?

loop_
_geom_bond_atom_site_label_1
_geom_bond_atom_site_label_2
_geom_bond_distance
_geom_bond_site_symmetry_2
_geom_bond_publ_flag
Zn1 O1 1.960(2) . ?
Zn1 O2 1.987(2) . ?
Zn1 N2 2.050(3) . ?
Zn1 N1 2.071(3) . ?
Zn1 N3 2.241(3) . ?
Zn1 Zn2 3.4439(7) . ?
Zn2 O1 1.943(2) . ?
Zn2 O3 1.995(2) . ?
Zn2 N6 2.042(3) . ?
Zn2 N5 2.057(3) . ?
Zn2 N4 2.248(3) . ?
Cl1 O5A 1.408(11) . ?
Cl1 O6 1.418(4) . ?
Cl1 O7 1.430(3) . ?
Cl1 O5B 1.452(6) . ?
Cl1 O4 1.455(4) . ?
Cl2 O8 1.427(3) . ?
Cl2 O10 1.431(3) . ?
Cl2 O11 1.437(3) . ?
Cl2 O9 1.441(3) . ?
O1 C14 1.419(4) . ?
O2 C28 1.262(4) . ?
O3 C28 1.254(4) . ?
O12A C30A 1.4494(11) . ?
O12B C30B 1.4500(11) . ?
N1 C1 1.347(4) . ?
N1 C5 1.356(5) . ?
N2 C11 1.350(4) . ?
N2 C7 1.359(5) . ?
N3 C12 1.469(4) . ?
N3 C6 1.468(4) . ?
N3 C13 1.477(4) . ?
N4 C22 1.464(4) . ?
N4 C16 1.468(4) . ?
N4 C15 1.480(4) . ?
N5 C21 1.342(4) . ?
N5 C17 1.346(4) . ?
N6 C23 1.354(4) . ?
N6 C27 1.351(4) . ?
C1 C2 1.393(6) . ?
C2 C3 1.384(6) . ?
C3 C4 1.395(6) . ?
C4 C5 1.388(5) . ?
C5 C6 1.517(5) . ?
C7 C8 1.367(5) . ?
C8 C9 1.387(6) . ?
C9 C10 1.386(6) . ?
C10 C11 1.387(5) . ?
C11 C12 1.516(5) . ?
C13 C14 1.525(4) . ?
C14 C15 1.526(4) . ?
C16 C17 1.523(5) . ?
C17 C18 1.384(5) . ?
C18 C19 1.385(6) . ?
C19 C20 1.382(6) . ?
C20 C21 1.385(5) . ?
C22 C23 1.507(5) . ?
C23 C24 1.396(5) . ?
C24 C25 1.376(6) . ?
C25 C26 1.375(6) . ?
C26 C27 1.380(5) . ?
C28 C29 1.503(5) . ?

loop_
_geom_torsion_atom_site_label_1
_geom_torsion_atom_site_label_2
_geom_torsion_atom_site_label_3
_geom_torsion_atom_site_label_4
_geom_torsion
_geom_torsion_site_symmetry_1
_geom_torsion_site_symmetry_2
_geom_torsion_site_symmetry_3
_geom_torsion_site_symmetry_4
_geom_torsion_publ_flag
O2 Zn1 Zn2 O1 172.78(17) . . . . ?
N2 Zn1 Zn2 O1 81.01(18) . . . . ?
N1 Zn1 Zn2 O1 -95.61(17) . . . . ?
N3 Zn1 Zn2 O1 -9.26(16) . . . . ?
O1 Zn1 Zn2 O3 -174.17(17) . . . . ?
O2 Zn1 Zn2 O3 -1.39(11) . . . . ?
N2 Zn1 Zn2 O3 -93.16(13) . . . . ?
N1 Zn1 Zn2 O3 90.22(12) . . . . ?
N3 Zn1 Zn2 O3 176.57(10) . . . . ?
O1 Zn1 Zn2 N6 93.64(18) . . . . ?
O2 Zn1 Zn2 N6 -93.58(12) . . . . ?
N2 Zn1 Zn2 N6 174.65(13) . . . . ?
N1 Zn1 Zn2 N6 -1.97(13) . . . . ?
N3 Zn1 Zn2 N6 84.38(12) . . . . ?
O1 Zn1 Zn2 N5 -85.52(18) . . . . ?
O2 Zn1 Zn2 N5 87.26(13) . . . . ?
N2 Zn1 Zn2 N5 -4.51(15) . . . . ?
N1 Zn1 Zn2 N5 178.87(13) . . . . ?
N3 Zn1 Zn2 N5 -94.78(13) . . . . ?
O1 Zn1 Zn2 N4 4.53(17) . . . . ?
O2 Zn1 Zn2 N4 177.32(11) . . . . ?
N2 Zn1 Zn2 N4 85.55(13) . . . . ?
N1 Zn1 Zn2 N4 -91.08(12) . . . . ?
N3 Zn1 Zn2 N4 -4.73(10) . . . . ?
O3 Zn2 O1 C14 -176.7(2) . . . . ?
N6 Zn2 O1 C14 75.1(2) . . . . ?
N5 Zn2 O1 C14 -67.8(2) . . . . ?
N4 Zn2 O1 C14 2.0(2) . . . . ?
Zn1 Zn2 O1 C14 177.7(3) . . . . ?
O3 Zn2 O1 Zn1 5.60(16) . . . . ?
N6 Zn2 O1 Zn1 -102.62(15) . . . . ?
N5 Zn2 O1 Zn1 114.50(15) . . . . ?
N4 Zn2 O1 Zn1 -175.65(16) . . . . ?
O2 Zn1 O1 C14 175.2(2) . . . . ?
N2 Zn1 O1 C14 66.1(2) . . . . ?
N1 Zn1 O1 C14 -81.2(2) . . . . ?
N3 Zn1 O1 C14 -6.6(2) . . . . ?
Zn2 Zn1 O1 C14 -177.7(3) . . . . ?
O2 Zn1 O1 Zn2 -7.03(17) . . . . ?
N2 Zn1 O1 Zn2 -116.16(15) . . . . ?
N1 Zn1 O1 Zn2 96.54(16) . . . . ?
N3 Zn1 O1 Zn2 171.11(16) . . . . ?
O1 Zn1 O2 C28 5.3(3) . . . . ?
N2 Zn1 O2 C28 126.9(3) . . . . ?
N1 Zn1 O2 C28 -110.0(3) . . . . ?
N3 Zn1 O2 C28 -130(2) . . . . ?
Zn2 Zn1 O2 C28 1.9(3) . . . . ?
O1 Zn2 O3 C28 -0.8(3) . . . . ?
N6 Zn2 O3 C28 120.7(3) . . . . ?
N5 Zn2 O3 C28 -125.9(3) . . . . ?
N4 Zn2 O3 C28 -89(5) . . . . ?
Zn1 Zn2 O3 C28 2.0(3) . . . . ?
O1 Zn1 N1 C1 -89.5(3) . . . . ?
O2 Zn1 N1 C1 16.0(3) . . . . ?
N2 Zn1 N1 C1 124.1(3) . . . . ?
N3 Zn1 N1 C1 -164.9(3) . . . . ?
Zn2 Zn1 N1 C1 -59.1(3) . . . . ?
O1 Zn1 N1 C5 81.5(2) . . . . ?
O2 Zn1 N1 C5 -173.1(2) . . . . ?
N2 Zn1 N1 C5 -65.0(3) . . . . ?
N3 Zn1 N1 C5 6.0(2) . . . . ?
Zn2 Zn1 N1 C5 111.9(2) . . . . ?
O1 Zn1 N2 C11 -64.4(3) . . . . ?
O2 Zn1 N2 C11 -173.3(2) . . . . ?
N1 Zn1 N2 C11 80.4(3) . . . . ?
N3 Zn1 N2 C11 9.3(2) . . . . ?
Zn2 Zn1 N2 C11 -96.0(2) . . . . ?
O1 Zn1 N2 C7 114.5(3) . . . . ?
O2 Zn1 N2 C7 5.6(3) . . . . ?
N1 Zn1 N2 C7 -100.6(3) . . . . ?
N3 Zn1 N2 C7 -171.8(3) . . . . ?
Zn2 Zn1 N2 C7 83.0(3) . . . . ?
O1 Zn1 N3 C12 101.6(2) . . . . ?
O2 Zn1 N3 C12 -123(2) . . . . ?
N2 Zn1 N3 C12 -19.2(2) . . . . ?
N1 Zn1 N3 C12 -143.0(2) . . . . ?
Zn2 Zn1 N3 C12 105.94(19) . . . . ?
O1 Zn1 N3 C6 -137.9(2) . . . . ?
O2 Zn1 N3 C6 -2(2) . . . . ?
N2 Zn1 N3 C6 101.3(2) . . . . ?
N1 Zn1 N3 C6 -22.4(2) . . . . ?
Zn2 Zn1 N3 C6 -133.55(18) . . . . ?
O1 Zn1 N3 C13 -19.26(19) . . . . ?
O2 Zn1 N3 C13 116(2) . . . . ?
N2 Zn1 N3 C13 -140.0(2) . . . . ?
N1 Zn1 N3 C13 96.2(2) . . . . ?
Zn2 Zn1 N3 C13 -14.9(2) . . . . ?
O1 Zn2 N4 C22 140.4(2) . . . . ?
O3 Zn2 N4 C22 -131(4) . . . . ?
N6 Zn2 N4 C22 19.2(2) . . . . ?
N5 Zn2 N4 C22 -94.1(2) . . . . ?
Zn1 Zn2 N4 C22 138.23(18) . . . . ?
O1 Zn2 N4 C16 -99.0(2) . . . . ?
O3 Zn2 N4 C16 -11(5) . . . . ?
N6 Zn2 N4 C16 139.8(2) . . . . ?
N5 Zn2 N4 C16 26.5(2) . . . . ?
Zn1 Zn2 N4 C16 -101.2(2) . . . . ?
O1 Zn2 N4 C15 21.64(19) . . . . ?
O3 Zn2 N4 C15 110(5) . . . . ?
N6 Zn2 N4 C15 -99.5(2) . . . . ?
N5 Zn2 N4 C15 147.2(2) . . . . ?
Zn1 Zn2 N4 C15 19.5(2) . . . . ?
O1 Zn2 N5 C21 -123.6(3) . . . . ?
O3 Zn2 N5 C21 -15.4(3) . . . . ?
N6 Zn2 N5 C21 90.9(3) . . . . ?
N4 Zn2 N5 C21 165.3(3) . . . . ?
Zn1 Zn2 N5 C21 -89.9(3) . . . . ?
O1 Zn2 N5 C17 58.0(3) . . . . ?
O3 Zn2 N5 C17 166.2(2) . . . . ?
N6 Zn2 N5 C17 -87.5(3) . . . . ?
N4 Zn2 N5 C17 -13.0(2) . . . . ?
Zn1 Zn2 N5 C17 91.7(2) . . . . ?
O1 Zn2 N6 C23 -81.4(2) . . . . ?
O3 Zn2 N6 C23 171.4(2) . . . . ?
N5 Zn2 N6 C23 65.5(2) . . . . ?
N4 Zn2 N6 C23 -8.0(2) . . . . ?
Zn1 Zn2 N6 C23 -113.8(2) . . . . ?
O1 Zn2 N6 C27 96.8(3) . . . . ?
O3 Zn2 N6 C27 -10.4(3) . . . . ?
N5 Zn2 N6 C27 -116.3(3) . . . . ?
N4 Zn2 N6 C27 170.2(3) . . . . ?
Zn1 Zn2 N6 C27 64.4(3) . . . . ?
C5 N1 C1 C2 -0.1(5) . . . . ?
Zn1 N1 C1 C2 170.5(2) . . . . ?
N1 C1 C2 C3 -0.7(5) . . . . ?
C1 C2 C3 C4 0.3(5) . . . . ?
C2 C3 C4 C5 0.9(5) . . . . ?
C1 N1 C5 C4 1.4(5) . . . . ?
Zn1 N1 C5 C4 -169.9(3) . . . . ?
C1 N1 C5 C6 -176.4(3) . . . . ?
Zn1 N1 C5 C6 12.3(4) . . . . ?
C3 C4 C5 N1 -1.8(5) . . . . ?
C3 C4 C5 C6 175.9(3) . . . . ?
C12 N3 C6 C5 151.9(3) . . . . ?
C13 N3 C6 C5 -77.9(4) . . . . ?
Zn1 N3 C6 C5 34.6(3) . . . . ?
N1 C5 C6 N3 -33.3(4) . . . . ?
C4 C5 C6 N3 148.9(3) . . . . ?
C11 N2 C7 C8 -0.7(6) . . . . ?
Zn1 N2 C7 C8 -179.6(3) . . . . ?
N2 C7 C8 C9 0.5(6) . . . . ?
C7 C8 C9 C10 0.4(6) . . . . ?
C8 C9 C10 C11 -1.2(6) . . . . ?
C7 N2 C11 C10 -0.2(5) . . . . ?
Zn1 N2 C11 C10 178.8(3) . . . . ?
C7 N2 C11 C12 -176.1(3) . . . . ?
Zn1 N2 C11 C12 2.9(4) . . . . ?
C9 C10 C11 N2 1.1(5) . . . . ?
C9 C10 C11 C12 176.9(3) . . . . ?
C6 N3 C12 C11 -90.4(3) . . . . ?
C13 N3 C12 C11 140.0(3) . . . . ?
Zn1 N3 C12 C11 25.7(3) . . . . ?
N2 C11 C12 N3 -20.6(4) . . . . ?
C10 C11 C12 N3 163.4(3) . . . . ?
C12 N3 C13 C14 -76.6(3) . . . . ?
C6 N3 C13 C14 153.8(3) . . . . ?
Zn1 N3 C13 C14 40.1(3) . . . . ?
Zn2 O1 C14 C15 -25.3(3) . . . . ?
Zn1 O1 C14 C15 152.5(2) . . . . ?
Zn2 O1 C14 C13 -146.9(2) . . . . ?
Zn1 O1 C14 C13 30.9(3) . . . . ?
N3 C13 C14 O1 -48.2(3) . . . . ?
N3 C13 C14 C15 -169.4(3) . . . . ?
C22 N4 C15 C14 -154.9(3) . . . . ?
C16 N4 C15 C14 74.9(3) . . . . ?
Zn2 N4 C15 C14 -40.0(3) . . . . ?
O1 C14 C15 N4 44.6(4) . . . . ?
C13 C14 C15 N4 165.4(3) . . . . ?
C22 N4 C16 C17 81.4(3) . . . . ?
C15 N4 C16 C17 -148.7(3) . . . . ?
Zn2 N4 C16 C17 -35.1(3) . . . . ?
C21 N5 C17 C18 0.8(5) . . . . ?
Zn2 N5 C17 C18 179.2(3) . . . . ?
C21 N5 C17 C16 178.0(3) . . . . ?
Zn2 N5 C17 C16 -3.6(4) . . . . ?
N4 C16 C17 N5 28.0(4) . . . . ?
N4 C16 C17 C18 -154.7(3) . . . . ?
N5 C17 C18 C19 1.1(6) . . . . ?
C16 C17 C18 C19 -176.0(4) . . . . ?
C17 C18 C19 C20 -1.8(6) . . . . ?
C18 C19 C20 C21 0.7(7) . . . . ?
C17 N5 C21 C20 -1.9(5) . . . . ?
Zn2 N5 C21 C20 179.7(3) . . . . ?
C19 C20 C21 N5 1.2(6) . . . . ?
C16 N4 C22 C23 -143.0(3) . . . . ?
C15 N4 C22 C23 86.1(3) . . . . ?
Zn2 N4 C22 C23 -26.9(3) . . . . ?
C27 N6 C23 C24 -0.7(5) . . . . ?
Zn2 N6 C23 C24 177.5(3) . . . . ?
C27 N6 C23 C22 176.3(3) . . . . ?
Zn2 N6 C23 C22 -5.4(4) . . . . ?
N4 C22 C23 N6 23.4(4) . . . . ?
N4 C22 C23 C24 -159.6(3) . . . . ?
N6 C23 C24 C25 2.2(5) . . . . ?
C22 C23 C24 C25 -174.8(3) . . . . ?
C23 C24 C25 C26 -1.5(6) . . . . ?
C24 C25 C26 C27 -0.6(6) . . . . ?
C23 N6 C27 C26 -1.4(5) . . . . ?
Zn2 N6 C27 C26 -179.6(3) . . . . ?
C25 C26 C27 N6 2.1(5) . . . . ?
Zn2 O3 C28 O2 -1.5(5) . . . . ?
Zn2 O3 C28 C29 178.8(2) . . . . ?
Zn1 O2 C28 O3 -1.4(5) . . . . ?
Zn1 O2 C28 C29 178.3(3) . . . . ?
